data_7716630
loop_
_publ_author_name
'Smirnova, Kristina A.'
'Golomolzina, Irina V.'
'Romanenko, Galina V.'
'Fokin, Sergey V.'
'Tolstikov, Svyatoslav E.'
'Letyagin, Gleb A.'
'Chernavin, Platon A.'
'Bogomyakov, Artem S.'

_publ_section_title
;
 Solvent-controlled solid-state phase transitions of a heterospin Cu(II)
 complex with imidazolyl-substituted nitronyl nitroxide.
;
_journal_issue 31
_journal_name_full 'Dalton transactions (Cambridge, England : 2003)'
_journal_page_first 13119
_journal_page_last 13128
_journal_paper_doi 10.1039/d4dt01861c
_journal_volume 53
_journal_year 2024
_chemical_formula_sum 'C23.5 H23 Cl1.5 Cu F12 N4 O6'
_chemical_formula_weight 802.17
_space_group_crystal_system orthorhombic
_space_group_IT_number 43
_space_group_name_Hall 'F 2 -2d'
_space_group_name_H-M_alt 'F d d 2'
_atom_sites_solution_hydrogens mixed
_audit_creation_method SHELXL-2019/3
_audit_update_record
;
2024-04-23 deposited with the CCDC.	2024-07-11 downloaded from the CCDC.
;
_cell_angle_alpha 90
_cell_angle_beta 90
_cell_angle_gamma 90
_cell_formula_units_Z 16
_cell_length_a 22.709(3)
_cell_length_b 45.424(6)
_cell_length_c 12.9488(16)
_cell_measurement_reflns_used 4914
_cell_measurement_temperature 250(2)
_cell_measurement_theta_max 20.22
_cell_measurement_theta_min 2.26
_cell_volume 13357(3)
_computing_cell_refinement 'Bruker SAINT'
_computing_data_collection 'Bruker APEX2'
_computing_data_reduction 'Bruker SAINT'
_computing_molecular_graphics 'Bruker SHELXTL'
_computing_publication_material 'Bruker SHELXTL'
_computing_structure_refinement 'SHELXL-2019/2 (Sheldrick, 2019)'
_computing_structure_solution 'SHELXS-97 (Sheldrick 2008)'
_diffrn_ambient_temperature 250(2)
_diffrn_measured_fraction_theta_full 0.999
_diffrn_measured_fraction_theta_max 0.975
_diffrn_measurement_device_type 'Bruker APEX-II CCD'
_diffrn_measurement_method '\f and \w scans'
_diffrn_radiation_type MoK\a
_diffrn_radiation_wavelength 0.71073
_diffrn_reflns_av_R_equivalents 0.0724
_diffrn_reflns_av_unetI/netI 0.1234
_diffrn_reflns_Laue_measured_fraction_full 0.999
_diffrn_reflns_Laue_measured_fraction_max 0.975
_diffrn_reflns_limit_h_max 31
_diffrn_reflns_limit_h_min -25
_diffrn_reflns_limit_k_max 60
_diffrn_reflns_limit_k_min -60
_diffrn_reflns_limit_l_max 17
_diffrn_reflns_limit_l_min -16
_diffrn_reflns_number 33394
_diffrn_reflns_point_group_measured_fraction_full 0.979
_diffrn_reflns_point_group_measured_fraction_max 0.932
_diffrn_reflns_theta_full 25.242
_diffrn_reflns_theta_max 29.173
_diffrn_reflns_theta_min 1.865
_exptl_absorpt_coefficient_mu 0.883
_exptl_absorpt_correction_T_max 0.5983
_exptl_absorpt_correction_T_min 0.5395
_exptl_absorpt_correction_type multi-scan
_exptl_crystal_colour green
_exptl_crystal_density_diffrn 1.596
_exptl_crystal_description block
_exptl_crystal_F_000 6440
_exptl_crystal_size_max 0.24
_exptl_crystal_size_mid 0.22
_exptl_crystal_size_min 0.07
_refine_diff_density_max 0.285
_refine_diff_density_min -0.436
_refine_diff_density_rms 0.055
_refine_ls_abs_structure_details
; 
 Flack x determined using 1282 quotients [(I+)-(I-)]/[(I+)+(I-)] 
 (Parsons, Flack and Wagner, Acta Cryst. B69 (2013) 249-259). 
;
_refine_ls_abs_structure_Flack -0.009(7)
_refine_ls_extinction_method none
_refine_ls_goodness_of_fit_ref 0.794
_refine_ls_hydrogen_treatment constr
_refine_ls_matrix_type full
_refine_ls_number_parameters 478
_refine_ls_number_reflns 8409
_refine_ls_number_restraints 1
_refine_ls_restrained_S_all 0.794
_refine_ls_R_factor_all 0.1265
_refine_ls_R_factor_gt 0.0427
_refine_ls_shift/su_max 0.000
_refine_ls_shift/su_mean 0.000
_refine_ls_structure_factor_coef Fsqd
_refine_ls_weighting_details 'w=1/[\s^2^(Fo^2^)+(0.0393P)^2^] where P=(Fo^2^+2Fc^2^)/3'
_refine_ls_weighting_scheme calc
_refine_ls_wR_factor_gt 0.0773
_refine_ls_wR_factor_ref 0.0936
_reflns_Friedel_coverage 0.835
_reflns_Friedel_fraction_full 0.957
_reflns_Friedel_fraction_max 0.886
_reflns_number_gt 3869
_reflns_number_total 8409
_reflns_threshold_expression 'I > 2\s(I)'
_cod_data_source_file d4dt01861c2.cif
_cod_data_source_block 250s
_cod_depositor_comments 'Adding full bibliography for 7716620--7716632.cif.'
_cod_original_formula_sum 'C23.50 H23 Cl1.50 Cu F12 N4 O6'
_cod_database_code 7716630
_shelx_shelxl_version_number 2019/3
_shelx_space_group_comment
; 
The symmetry employed for this shelxl refinement is uniquely defined 
by the following loop, which should always be used as a source of 
symmetry information in preference to the above space-group names. 
They are only intended as comments. 
;

loop_
_space_group_symop_operation_xyz
'x, y, z'
'-x, -y, z'
'x+1/4, -y+1/4, z+1/4'
'-x+1/4, y+1/4, z+1/4'
'x, y+1/2, z+1/2'
'-x, -y+1/2, z+1/2'
'x+1/4, -y+3/4, z+3/4'
'-x+1/4, y+3/4, z+3/4'
'x+1/2, y, z+1/2'
'-x+1/2, -y, z+1/2'
'x+3/4, -y+1/4, z+3/4'
'-x+3/4, y+1/4, z+3/4'
'x+1/2, y+1/2, z'
'-x+1/2, -y+1/2, z'
'x+3/4, -y+3/4, z+1/4'
'-x+3/4, y+3/4, z+1/4'

loop_
_atom_site_label
_atom_site_type_symbol
_atom_site_fract_x
_atom_site_fract_y
_atom_site_fract_z
_atom_site_U_iso_or_equiv
_atom_site_adp_type
_atom_site_occupancy
_atom_site_site_symmetry_order
_atom_site_calc_flag
_atom_site_refinement_flags_posn
_atom_site_refinement_flags_adp
_atom_site_refinement_flags_occupancy
_atom_site_disorder_assembly
_atom_site_disorder_group
Cu Cu 0.35265(3) 0.90571(2) -0.08005(5) 0.04841(19) Uani 1 1 d . . . . .
O1 O 0.42715(19) 0.90289(9) 0.0376(4) 0.0689(12) Uani 1 1 d . . . . .
C1 C 0.4800(4) 0.9208(2) 0.1792(8) 0.108(3) Uani 1 1 d . . . . .
F1 F 0.5347(3) 0.9175(2) 0.1577(6) 0.221(4) Uani 1 1 d . . . . .
F2 F 0.4772(4) 0.94119(16) 0.2453(5) 0.205(4) Uani 1 1 d . . . . .
F3 F 0.4684(3) 0.89668(15) 0.2259(5) 0.182(3) Uani 1 1 d . . . . .
C2 C 0.4431(3) 0.92517(16) 0.0808(5) 0.0691(18) Uani 1 1 d . . . . .
C3 C 0.4337(3) 0.95478(13) 0.0517(5) 0.0632(17) Uani 1 1 d . . . . .
H3A H 0.447183 0.969887 0.095337 0.076 Uiso 1 1 calc R U . . .
C4 C 0.4055(2) 0.96208(11) -0.0380(5) 0.0554(16) Uani 1 1 d . . . . .
C5 C 0.4010(4) 0.99492(14) -0.0662(7) 0.095(3) Uani 1 1 d . . . . .
F4 F 0.4194(4) 1.00036(10) -0.1559(5) 0.187(3) Uani 1 1 d . . . . .
F5 F 0.3465(2) 1.00400(8) -0.0568(5) 0.148(3) Uani 1 1 d . . . . .
F6 F 0.4302(2) 1.01246(8) -0.0012(4) 0.1249(17) Uani 1 1 d . . . . .
O2 O 0.38199(16) 0.94603(7) -0.1056(3) 0.0536(10) Uani 1 1 d . . . . .
O3 O 0.30133(15) 0.92298(7) 0.0238(3) 0.0529(10) Uani 1 1 d . . . . .
C6 C 0.2574(3) 0.92952(15) 0.1857(6) 0.074(2) Uani 1 1 d . . . . .
F7 F 0.2957(2) 0.94710(11) 0.2240(4) 0.152(2) Uani 1 1 d . . . . .
F8 F 0.2158(2) 0.94655(10) 0.1442(4) 0.1243(18) Uani 1 1 d . . . . .
F9 F 0.2320(2) 0.91583(10) 0.2613(4) 0.1255(18) Uani 1 1 d . . . . .
C7 C 0.2849(3) 0.90921(12) 0.1038(5) 0.0486(15) Uani 1 1 d . . . . .
C8 C 0.2900(2) 0.87979(12) 0.1261(5) 0.0562(16) Uani 1 1 d . . . . .
H8A H 0.277732 0.872751 0.190900 0.067 Uiso 1 1 calc R U . . .
C9 C 0.3129(2) 0.86044(11) 0.0545(5) 0.0486(14) Uani 1 1 d . . . . .
C10 C 0.3182(5) 0.82772(14) 0.0855(7) 0.076(2) Uani 1 1 d . . . . .
F10 F 0.2800(16) 0.8191(5) 0.150(3) 0.146(17) Uani 0.5 1 d . . P A 1
F11 F 0.3031(18) 0.8111(3) 0.0008(14) 0.128(6) Uani 0.5 1 d . . P A 1
F12 F 0.3683(7) 0.8203(4) 0.111(3) 0.102(6) Uani 0.5 1 d . . P A 1
F10A F 0.3515(17) 0.8129(3) 0.031(3) 0.142(12) Uani 0.5 1 d . . P A 2
F11A F 0.339(3) 0.8262(3) 0.183(2) 0.210(13) Uani 0.5 1 d . . P A 2
F12A F 0.2712(10) 0.8158(5) 0.100(4) 0.143(17) Uani 0.5 1 d . . P A 2
O4 O 0.33176(16) 0.86553(7) -0.0334(3) 0.0533(10) Uani 1 1 d . . . . .
O1R O 0.52491(18) 0.84196(8) -0.4581(3) 0.0585(11) Uani 1 1 d . . . . .
N2R N 0.4779(2) 0.82623(10) -0.4459(4) 0.0552(13) Uani 1 1 d . . . . .
C3R C 0.4668(3) 0.79936(14) -0.5115(5) 0.075(2) Uani 1 1 d . . . . .
C4R C 0.4411(3) 0.81014(16) -0.6114(5) 0.094(2) Uani 1 1 d . . . . .
H4RA H 0.433202 0.793491 -0.656194 0.141 Uiso 1 1 calc R U . . .
H4RB H 0.404696 0.820594 -0.597672 0.141 Uiso 1 1 calc R U . . .
H4RC H 0.468837 0.823291 -0.644796 0.141 Uiso 1 1 calc R U . . .
C5R C 0.5239(3) 0.78265(14) -0.5299(5) 0.087(2) Uani 1 1 d . . . . .
H5RA H 0.539548 0.775923 -0.464300 0.131 Uiso 1 1 calc R U . . .
H5RB H 0.516230 0.765821 -0.574009 0.131 Uiso 1 1 calc R U . . .
H5RC H 0.552195 0.795534 -0.562987 0.131 Uiso 1 1 calc R U . . .
C6R C 0.4220(3) 0.78347(15) -0.4397(6) 0.072(2) Uani 1 1 d . . . . .
C7R C 0.3749(3) 0.76573(15) -0.4983(7) 0.103(3) Uani 1 1 d . . . . .
H7RA H 0.393245 0.748938 -0.531576 0.154 Uiso 1 1 calc R U . . .
H7RB H 0.345200 0.758908 -0.450083 0.154 Uiso 1 1 calc R U . . .
H7RC H 0.356660 0.778154 -0.550091 0.154 Uiso 1 1 calc R U . . .
C8R C 0.4509(3) 0.76531(14) -0.3549(6) 0.093(2) Uani 1 1 d . . . . .
H8RA H 0.469347 0.748087 -0.385019 0.140 Uiso 1 1 calc R U . . .
H8RB H 0.480412 0.777122 -0.320107 0.140 Uiso 1 1 calc R U . . .
H8RC H 0.421223 0.759153 -0.305434 0.140 Uiso 1 1 calc R U . . .
N9R N 0.3942(2) 0.80979(11) -0.3871(4) 0.0651(14) Uani 1 1 d . . . . .
O10R O 0.3461(2) 0.80828(9) -0.3391(4) 0.0873(15) Uani 1 1 d . . . . .
C11R C 0.4322(3) 0.83301(12) -0.3869(4) 0.0514(14) Uani 1 1 d . . . . .
C12R C 0.4218(2) 0.85900(10) -0.3259(4) 0.0436(13) Uani 1 1 d . . . . .
C13R C 0.3953(2) 0.86073(11) -0.2316(4) 0.0452(14) Uani 1 1 d . . . . .
H13A H 0.380448 0.844631 -0.194247 0.054 Uiso 1 1 calc R U . . .
N14R N 0.39366(17) 0.88946(8) -0.1996(3) 0.0427(11) Uani 1 1 d . . . . .
C15R C 0.4179(3) 0.90494(12) -0.2753(5) 0.0505(15) Uani 1 1 d . . . . .
H15A H 0.421877 0.925534 -0.274624 0.061 Uiso 1 1 calc R U . . .
N16R N 0.4362(2) 0.88756(9) -0.3531(3) 0.0542(13) Uani 1 1 d . . . . .
C17R C 0.4557(4) 0.89870(15) -0.4525(7) 0.097(3) Uani 1 1 d . . . . .
H17A H 0.489918 0.887365 -0.475839 0.116 Uiso 1 1 calc R U . . .
H17B H 0.467779 0.919299 -0.445179 0.116 Uiso 1 1 calc R U . . .
C18R C 0.4062(8) 0.8965(3) -0.5341(8) 0.218(8) Uani 1 1 d . . . . .
H18A H 0.421122 0.904186 -0.599846 0.262 Uiso 1 1 calc R U . . .
H18B H 0.396530 0.875681 -0.544542 0.262 Uiso 1 1 calc R U . . .
C19R C 0.3537(6) 0.9119(3) -0.5080(10) 0.218(7) Uani 1 1 d . . . . .
H19A H 0.324963 0.909508 -0.562738 0.327 Uiso 1 1 calc R U . . .
H19B H 0.337878 0.904146 -0.444006 0.327 Uiso 1 1 calc R U . . .
H19C H 0.362508 0.932695 -0.499396 0.327 Uiso 1 1 calc R U . . .
C1X C 0.7237(7) 0.7423(4) -0.7109(15) 0.092(5) Uani 0.5 1 d . . P . .
H1XA H 0.707260 0.725260 -0.745682 0.111 Uiso 0.5 1 d R U P . .
Cl1 Cl 0.6665(3) 0.75692(18) -0.6358(5) 0.184(3) Uani 0.5 1 d . . P . .
Cl2 Cl 0.7394(3) 0.76909(12) -0.8008(5) 0.168(2) Uani 0.5 1 d . . P . .
Cl3 Cl 0.7830(4) 0.7344(2) -0.6397(10) 0.297(7) Uani 0.5 1 d . . P . .

loop_
_atom_site_aniso_label
_atom_site_aniso_U_11
_atom_site_aniso_U_22
_atom_site_aniso_U_33
_atom_site_aniso_U_23
_atom_site_aniso_U_13
_atom_site_aniso_U_12
Cu 0.0589(4) 0.0310(3) 0.0553(4) 0.0007(3) 0.0169(3) -0.0005(3)
O1 0.067(3) 0.059(3) 0.081(3) 0.002(2) 0.004(3) -0.002(2)
C1 0.091(8) 0.140(8) 0.093(7) 0.021(7) 0.018(6) -0.025(6)
F1 0.097(5) 0.416(12) 0.151(6) 0.056(7) -0.023(5) 0.022(6)
F2 0.302(9) 0.198(6) 0.113(5) -0.066(5) -0.100(6) 0.074(6)
F3 0.252(7) 0.180(6) 0.115(5) 0.045(4) -0.066(5) -0.041(5)
C2 0.068(5) 0.077(5) 0.063(5) -0.002(4) 0.010(4) -0.005(4)
C3 0.066(5) 0.055(4) 0.068(5) -0.015(3) 0.005(4) -0.014(3)
C4 0.050(4) 0.037(3) 0.079(5) -0.007(3) 0.023(3) -0.006(3)
C5 0.120(8) 0.042(4) 0.124(7) -0.016(5) 0.034(6) -0.022(4)
F4 0.362(10) 0.057(3) 0.141(5) 0.018(3) 0.118(6) -0.022(4)
F5 0.137(5) 0.052(2) 0.255(8) -0.024(3) -0.026(5) 0.020(3)
F6 0.148(4) 0.046(2) 0.180(5) -0.024(3) -0.011(4) -0.026(2)
O2 0.067(3) 0.037(2) 0.057(3) -0.0011(17) 0.015(2) -0.0059(18)
O3 0.058(3) 0.040(2) 0.061(3) 0.0021(19) 0.013(2) -0.0008(18)
C6 0.083(6) 0.063(4) 0.076(5) -0.018(4) 0.029(5) -0.005(4)
F7 0.128(4) 0.158(4) 0.169(5) -0.116(4) 0.050(4) -0.050(4)
F8 0.147(4) 0.111(3) 0.115(4) -0.018(3) 0.025(3) 0.074(3)
F9 0.177(5) 0.097(3) 0.102(3) -0.006(3) 0.090(3) 0.010(3)
C7 0.039(4) 0.049(4) 0.057(4) -0.008(3) -0.001(3) -0.004(3)
C8 0.054(4) 0.049(3) 0.066(4) 0.017(3) 0.012(3) 0.000(3)
C9 0.043(4) 0.041(3) 0.063(4) 0.004(3) 0.011(3) -0.002(3)
C10 0.085(8) 0.047(4) 0.094(7) 0.019(4) 0.030(6) 0.005(5)
F10 0.16(3) 0.068(11) 0.21(3) 0.076(13) 0.14(2) 0.053(14)
F11 0.22(2) 0.043(5) 0.116(11) 0.002(6) 0.017(17) -0.026(11)
F12 0.058(7) 0.087(10) 0.163(18) 0.044(12) -0.004(11) 0.029(7)
F10A 0.18(2) 0.044(7) 0.21(3) 0.040(12) 0.13(2) 0.038(12)
F11A 0.40(4) 0.090(9) 0.139(16) 0.039(11) -0.12(2) 0.017(19)
F12A 0.064(12) 0.069(9) 0.30(5) 0.083(17) 0.009(17) -0.026(8)
O4 0.064(3) 0.036(2) 0.059(3) 0.0034(17) 0.017(2) 0.0003(17)
O1R 0.052(3) 0.062(3) 0.062(3) -0.010(2) 0.011(2) -0.011(2)
N2R 0.055(4) 0.057(3) 0.053(3) -0.019(2) 0.003(3) -0.007(3)
C3R 0.069(5) 0.068(4) 0.088(6) -0.036(4) -0.003(4) -0.008(4)
C4R 0.105(6) 0.115(6) 0.062(5) -0.039(4) -0.008(4) -0.002(4)
C5R 0.082(5) 0.080(5) 0.101(6) -0.042(4) 0.015(4) 0.003(4)
C6R 0.060(5) 0.062(4) 0.092(5) -0.041(4) 0.008(4) -0.010(3)
C7R 0.081(5) 0.084(5) 0.144(7) -0.050(5) 0.003(5) -0.030(4)
C8R 0.115(6) 0.061(4) 0.104(7) -0.011(4) 0.008(5) 0.005(4)
N9R 0.052(4) 0.059(3) 0.085(4) -0.022(3) 0.016(3) -0.013(3)
O10R 0.063(3) 0.083(3) 0.116(4) -0.031(3) 0.029(3) -0.024(2)
C11R 0.048(4) 0.052(3) 0.054(4) -0.013(3) 0.007(3) -0.006(3)
C12R 0.038(3) 0.038(3) 0.054(3) -0.003(3) 0.006(3) -0.004(2)
C13R 0.040(4) 0.035(3) 0.060(4) 0.000(2) 0.007(3) -0.001(3)
N14R 0.041(3) 0.037(2) 0.050(3) 0.002(2) 0.008(2) 0.004(2)
C15R 0.054(4) 0.041(3) 0.057(4) 0.004(3) 0.018(3) 0.003(3)
N16R 0.062(3) 0.047(3) 0.054(3) 0.001(2) 0.019(3) 0.000(2)
C17R 0.148(8) 0.063(4) 0.080(5) 0.024(4) 0.066(6) 0.019(4)
C18R 0.44(3) 0.163(12) 0.054(7) 0.031(7) 0.026(11) 0.066(13)
C19R 0.34(2) 0.209(15) 0.106(10) 0.021(10) -0.048(11) 0.081(13)
C1X 0.084(14) 0.082(12) 0.111(14) 0.009(11) -0.024(10) -0.007(8)
Cl1 0.194(8) 0.225(8) 0.133(5) -0.019(5) 0.056(5) -0.012(6)
Cl2 0.229(7) 0.122(4) 0.154(6) 0.010(4) 0.069(5) -0.044(4)
Cl3 0.248(11) 0.154(7) 0.488(19) -0.001(8) -0.226(12) 0.017(6)

loop_
_atom_type_symbol
_atom_type_description
_atom_type_scat_dispersion_real
_atom_type_scat_dispersion_imag
_atom_type_scat_source
C C 0.0033 0.0016 'International Tables Vol C Tables 4.2.6.8 and 6.1.1.4'
H H 0.0000 0.0000 'International Tables Vol C Tables 4.2.6.8 and 6.1.1.4'
N N 0.0061 0.0033 'International Tables Vol C Tables 4.2.6.8 and 6.1.1.4'
O O 0.0106 0.0060 'International Tables Vol C Tables 4.2.6.8 and 6.1.1.4'
F F 0.0171 0.0103 'International Tables Vol C Tables 4.2.6.8 and 6.1.1.4'
Cu Cu 0.3201 1.2651 'International Tables Vol C Tables 4.2.6.8 and 6.1.1.4'
Cl Cl 0.1484 0.1585 'International Tables Vol C Tables 4.2.6.8 and 6.1.1.4'

loop_
_geom_angle_atom_site_label_1
_geom_angle_atom_site_label_2
_geom_angle_atom_site_label_3
_geom_angle
_geom_angle_site_symmetry_1
_geom_angle_site_symmetry_3
_geom_angle_publ_flag
O3 Cu N14R 170.79(17) . . ?
O3 Cu O2 86.79(14) . . ?
N14R Cu O2 93.27(15) . . ?
O3 Cu O4 90.97(15) . . ?
N14R Cu O4 90.44(16) . . ?
O2 Cu O4 170.30(17) . . ?
O3 Cu O1 90.29(16) . . ?
N14R Cu O1 98.89(17) . . ?
O2 Cu O1 85.05(15) . . ?
O4 Cu O1 85.52(15) . . ?
O3 Cu O1R 91.10(15) . 15_465 ?
N14R Cu O1R 79.72(15) . 15_465 ?
O2 Cu O1R 95.22(14) . 15_465 ?
O4 Cu O1R 94.27(15) . 15_465 ?
O1 Cu O1R 178.60(17) . 15_465 ?
C2 O1 Cu 118.8(4) . . ?
F2 C1 F3 107.3(9) . . ?
F2 C1 F1 106.4(9) . . ?
F3 C1 F1 101.8(10) . . ?
F2 C1 C2 115.9(9) . . ?
F3 C1 C2 113.0(8) . . ?
F1 C1 C2 111.3(8) . . ?
O1 C2 C3 128.9(7) . . ?
O1 C2 C1 115.9(7) . . ?
C3 C2 C1 115.2(7) . . ?
C4 C3 C2 121.8(6) . . ?
O2 C4 C3 130.5(5) . . ?
O2 C4 C5 111.6(6) . . ?
C3 C4 C5 117.9(6) . . ?
F4 C5 F5 109.7(9) . . ?
F4 C5 F6 107.5(7) . . ?
F5 C5 F6 102.9(6) . . ?
F4 C5 C4 112.8(6) . . ?
F5 C5 C4 110.2(6) . . ?
F6 C5 C4 113.3(8) . . ?
C4 O2 Cu 124.3(3) . . ?
C7 O3 Cu 122.9(3) . . ?
F7 C6 F9 108.0(7) . . ?
F7 C6 F8 106.0(6) . . ?
F9 C6 F8 105.6(6) . . ?
F7 C6 C7 111.3(6) . . ?
F9 C6 C7 114.5(6) . . ?
F8 C6 C7 111.0(6) . . ?
O3 C7 C8 129.0(6) . . ?
O3 C7 C6 112.8(5) . . ?
C8 C7 C6 118.2(6) . . ?
C7 C8 C9 120.7(5) . . ?
O4 C9 C8 129.0(5) . . ?
O4 C9 C10 113.1(5) . . ?
C8 C9 C10 117.9(6) . . ?
F12A C10 F10A 112.9(18) . . ?
F12 C10 F10 111.7(18) . . ?
F12A C10 F11A 98(2) . . ?
F10A C10 F11A 106.8(19) . . ?
F12 C10 F11 107.2(13) . . ?
F10 C10 F11 100.7(18) . . ?
F12A C10 C9 113.7(14) . . ?
F10A C10 C9 115.1(9) . . ?
F12 C10 C9 113.8(10) . . ?
F10 C10 C9 114.6(11) . . ?
F11A C10 C9 108.6(9) . . ?
F11 C10 C9 107.5(9) . . ?
C9 O4 Cu 122.4(3) . . ?
N2R O1R Cu 122.7(3) . 7_564 ?
O1R N2R C11R 126.0(5) . . ?
O1R N2R C3R 121.1(5) . . ?
C11R N2R C3R 112.4(5) . . ?
C4R C3R N2R 106.7(5) . . ?
C4R C3R C5R 111.0(6) . . ?
N2R C3R C5R 110.4(5) . . ?
C4R C3R C6R 114.3(6) . . ?
N2R C3R C6R 98.5(5) . . ?
C5R C3R C6R 114.8(6) . . ?
N9R C6R C8R 106.4(5) . . ?
N9R C6R C7R 110.3(5) . . ?
C8R C6R C7R 111.8(6) . . ?
N9R C6R C3R 100.1(5) . . ?
C8R C6R C3R 113.6(6) . . ?
C7R C6R C3R 113.7(6) . . ?
O10R N9R C11R 126.2(5) . . ?
O10R N9R C6R 122.7(5) . . ?
C11R N9R C6R 110.5(5) . . ?
N2R C11R N9R 108.3(5) . . ?
N2R C11R C12R 129.4(5) . . ?
N9R C11R C12R 122.2(5) . . ?
C13R C12R N16R 106.1(4) . . ?
C13R C12R C11R 127.6(5) . . ?
N16R C12R C11R 126.2(5) . . ?
C12R C13R N14R 109.8(4) . . ?
C15R N14R C13R 105.6(4) . . ?
C15R N14R Cu 125.7(4) . . ?
C13R N14R Cu 127.9(4) . . ?
N14R C15R N16R 111.7(5) . . ?
C15R N16R C12R 106.7(4) . . ?
C15R N16R C17R 123.6(5) . . ?
C12R N16R C17R 128.6(5) . . ?
N16R C17R C18R 111.2(7) . . ?
C19R C18R C17R 114.5(10) . . ?
C1X C1X Cl3 73.3(12) 14_665 14_665 ?
C1X C1X Cl2 72.5(9) 14_665 14_665 ?
Cl3 C1X Cl2 144.3(12) 14_665 14_665 ?
C1X C1X Cl3 54.1(9) 14_665 . ?
Cl3 C1X Cl3 83.5(12) 14_665 . ?
Cl2 C1X Cl3 84.7(9) 14_665 . ?
C1X C1X Cl2 57.5(9) 14_665 . ?
Cl3 C1X Cl2 86.1(10) 14_665 . ?
Cl2 C1X Cl2 67.0(8) 14_665 . ?
Cl3 C1X Cl2 111.0(9) . . ?
C1X C1X Cl1 116.5(16) 14_665 . ?
Cl3 C1X Cl1 43.4(8) 14_665 . ?
Cl2 C1X Cl1 163.5(11) 14_665 . ?
Cl3 C1X Cl1 111.8(11) . . ?
Cl2 C1X Cl1 105.0(10) . . ?
Cl3 Cl1 C1X 53.1(7) 14_665 . ?
C1X Cl2 C1X 50.0(10) 14_665 . ?
C1X Cl2 Cl2 61.8(6) 14_665 14_665 ?
C1X Cl2 Cl2 51.2(7) . 14_665 ?
C1X Cl2 Cl3 50.5(6) 14_665 14_665 ?
C1X Cl2 Cl3 40.9(6) . 14_665 ?
Cl2 Cl2 Cl3 89.5(3) 14_665 14_665 ?
Cl1 Cl3 C1X 83.5(11) 14_665 14_665 ?
Cl1 Cl3 C1X 135.7(11) 14_665 . ?
C1X Cl3 C1X 52.6(11) 14_665 . ?
Cl1 Cl3 Cl3 117.7(10) 14_665 14_665 ?
C1X Cl3 Cl3 53.6(7) 14_665 14_665 ?
C1X Cl3 Cl3 42.9(8) . 14_665 ?
Cl1 Cl3 Cl2 106.7(10) 14_665 14_665 ?
C1X Cl3 Cl2 52.9(7) 14_665 14_665 ?
C1X Cl3 Cl2 44.8(7) . 14_665 ?
Cl3 Cl3 Cl2 83.0(4) 14_665 14_665 ?

loop_
_geom_bond_atom_site_label_1
_geom_bond_atom_site_label_2
_geom_bond_distance
_geom_bond_site_symmetry_2
_geom_bond_publ_flag
Cu O3 1.945(4) . ?
Cu N14R 1.951(4) . ?
Cu O2 1.976(3) . ?
Cu O4 1.980(3) . ?
Cu O1 2.281(5) . ?
Cu O1R 2.424(4) 15_465 ?
O1 C2 1.211(7) . ?
C1 F2 1.263(10) . ?
C1 F3 1.278(9) . ?
C1 F1 1.280(9) . ?
C1 C2 1.540(11) . ?
C2 C3 1.413(9) . ?
C3 C4 1.367(8) . ?
C4 O2 1.258(6) . ?
C4 C5 1.540(8) . ?
C5 F4 1.259(9) . ?
C5 F5 1.311(8) . ?
C5 F6 1.335(8) . ?
O3 C7 1.265(7) . ?
C6 F7 1.281(7) . ?
C6 F9 1.295(7) . ?
C6 F8 1.334(8) . ?
C6 C7 1.540(8) . ?
C7 C8 1.372(7) . ?
C8 C9 1.380(7) . ?
C9 O4 1.237(6) . ?
C9 C10 1.544(8) . ?
C10 F12A 1.21(2) . ?
C10 F10A 1.231(16) . ?
C10 F12 1.233(15) . ?
C10 F10 1.26(2) . ?
C10 F11A 1.356(19) . ?
C10 F11 1.374(18) . ?
O1R N2R 1.294(5) . ?
N2R C11R 1.326(6) . ?
N2R C3R 1.509(7) . ?
C3R C4R 1.501(9) . ?
C3R C5R 1.521(8) . ?
C3R C6R 1.556(9) . ?
C6R N9R 1.513(7) . ?
C6R C8R 1.522(9) . ?
C6R C7R 1.538(8) . ?
N9R O10R 1.260(5) . ?
N9R C11R 1.362(7) . ?
C11R C12R 1.440(7) . ?
C12R C13R 1.363(7) . ?
C12R N16R 1.383(6) . ?
C13R N14R 1.370(6) . ?
N14R C15R 1.326(6) . ?
C15R N16R 1.346(6) . ?
N16R C17R 1.453(8) . ?
C17R C18R 1.545(16) . ?
C18R C19R 1.425(14) . ?
C1X C1X 1.38(3) 14_665 ?
C1X Cl3 1.413(19) 14_665 ?
C1X Cl2 1.523(19) 14_665 ?
C1X Cl3 1.670(17) . ?
C1X Cl2 1.722(15) . ?
C1X Cl1 1.75(2) . ?
Cl1 Cl3 1.214(10) 14_665 ?
Cl2 Cl2 1.800(12) 14_665 ?
Cl2 Cl3 2.153(13) 14_665 ?
Cl3 Cl3 2.062(17) 14_665 ?
